data_2000053
loop_
_publ_author_name
'Bouquillon, S.'
'du Moulinet d'Hardemare, A.'
'Averbuch-Pouchot, M.-T.'
'H\'enin, F.'
'Muzart, J.'
'Durif, A.'

_publ_section_title
;
 A coordination compound of (--)-ephedrine and palladium(II)
;
_journal_issue 12
_journal_name_full
;
 Acta Crystallographica, Section C: Crystal Structure Communications
;
_journal_page_first 2028
_journal_page_last 2030
_journal_paper_doi 10.1107/s0108270199011555
_journal_volume 55
_journal_year 1999
_chemical_formula_sum 'C20 H29 Cl N2 O2 Pd'
_chemical_name_common
;
Chloro-bis((-)ephedrene)-palladium(ii)
;
_space_group_IT_number 152
_symmetry_cell_setting hexagonal
_symmetry_Int_Tables_number 152
_symmetry_space_group_name_Hall 'P 31 2"'
_symmetry_space_group_name_H-M 'P 31 2 1'
_cell_angle_alpha 90
_cell_angle_beta 90
_cell_angle_gamma 120
_cell_formula_units_Z 6
_cell_length_a 10.734(4)
_cell_length_b 10.734(4)
_cell_length_c 35.245(6)
_cell_volume 3516.830
_diffrn_ambient_temperature ?
_exptl_crystal_colour 'pale yellow'
_exptl_crystal_density_diffrn 1.335
_exptl_crystal_description 'hexagonal prism'
_refine_ls_R_factor_gt 0.03
_refine_ls_wR_factor_gt 0.03
_cod_original_formula_sum 'C20 H29 Cl1 N2 O2 Pd1'
_cod_database_code 2000053

loop_
_symmetry_equiv_pos_site_id
_symmetry_equiv_pos_as_xyz
1 x,y,z
2 -y,x-y,1/3+z
3 -x+y,-x,-1/3+z
4 y,x,-z
5 -x,-x+y,1/3-z
6 x-y,-y,-1/3-z

loop_
_atom_site_label
_atom_site_type_symbol
_atom_site_fract_x
_atom_site_fract_y
_atom_site_fract_z
Pd1 Pd 0.73026(3) 0.16109(3) 0.90899(1)
Cl1 Cl 0.6130(1) -0.0756(1) 0.89051(3)
O1 O 0.8229(3) 0.3681(2) 0.92293(6)
O2 O 0.4266(2) -0.0289(2) 1.01455(6)
N1 N 0.8187(3) 0.2374(3) 0.85764(8)
N2 N 0.6506(3) 0.0933(3) 0.96258(7)
C1 C 0.9491(4) 0.2262(4) 0.8514(1)
C2 C 0.8443(4) 0.3875(4) 0.85534(8)
C3 C 0.7073(4) 0.3824(4) 0.8460(1)
C4 C 0.9099(4) 0.4559(3) 0.89375(9)
C5 C 0.9325(4) 0.6066(4) 0.8977(1)
C6 C 1.0468(6) 0.7216(5) 0.8813(2)
C7 C 1.0663(7) 0.8633(5) 0.8857(2)
C8 C 0.9651(6) 0.8789(5) 0.9054(2)
C9 C 0.8571(6) 0.7665(5) 0.9208(2)
C10 C 0.8365(5) 0.6302(4) 0.9178(1)
C11 C 0.7478(4) 0.0611(4) 0.9840(1)
C12 C 0.6011(3) 0.1795(4) 0.98361(9)
C13 C 0.4934(4) 0.1963(4) 0.9593(1)
C14 C 0.5385(4) 0.1129(3) 1.02190(9)
C15 C 0.4896(4) 0.2011(4) 1.04467(9)
C16 C 0.5919(4) 0.3282(4) 1.0608(1)
C17 C 0.5530(5) 0.4122(5) 1.0816(1)
C18 C 0.4111(5) 0.3695(5) 1.0862(1)
C19 C 0.3091(5) 0.2435(5) 1.0701(1)
C20 C 0.3483(4) 0.1572(4) 1.0499(1)
H1 H 1.02010 0.27790 0.87090
H2 H 0.99160 0.26160 0.82690
H3 H 0.92560 0.12660 0.85260
H4 H 0.75520 0.16320 0.83710
H5 H 0.91160 0.43720 0.83590
H6 H 0.67150 0.33270 0.82190
H7 H 0.72210 0.47430 0.84340
H8 H 0.63730 0.33030 0.86500
H9 H 1.00400 0.46210 0.89510
H10 H 1.11100 0.70640 0.86660
H11 H 1.14890 0.94230 0.87560
H12 H 0.97070 0.97160 0.90770
H13 H 0.79290 0.78020 0.93590
H14 H 0.75430 0.54970 0.92910
H15 H 0.77240 0.00380 0.96820
H16 H 0.69870 0.00830 1.00640
H17 H 0.83170 0.14610 0.99050
H18 H 0.58050 -0.00560 0.96210
H19 H 0.69650 0.27790 0.98500
H20 H 0.41520 0.10530 0.95510
H21 H 0.53710 0.24140 0.93660
H22 H 0.46420 0.25700 0.97320
H23 H 0.42910 -0.06610 1.03640
H24 H 0.61250 0.10760 1.03600
H25 H 0.69200 0.35470 1.05820
H26 H 0.62690 0.49900 1.09230
H27 H 0.38700 0.43030 1.10030
H28 H 0.21260 0.21810 1.07230
H29 H 0.27610 0.06760 1.04020

loop_
_atom_type_symbol
_atom_type_radius_bond
C 0.68
H 0.23
Cl 0.99
N 0.68
O 0.68
Pd 1.50
